data_4003615
loop_
_publ_author_name
'Chotard, Florian'
'Sivchik, Vasily'
'Linnolahti, Mikko'
'Bochmann, Manfred'
'Romanov, Alexander S.'

_publ_section_title
;
 Mono- versus Bicyclic Carbene Metal Amide Photoemitters: Which Design
 Leads to the Best Performance?
;
_journal_name_full 'Chemistry of Materials'
_journal_paper_doi 10.1021/acs.chemmater.0c01769
_journal_year 2020
_chemical_formula_moiety 'C28 H41 Cl Cu N'
_chemical_formula_sum 'C28 H41 Cl Cu N'
_chemical_formula_weight 490.61
_space_group_crystal_system monoclinic
_space_group_IT_number 14
_space_group_name_Hall '-P 2yn'
_space_group_name_H-M_alt 'P 1 21/n 1'
_atom_sites_solution_hydrogens geom
_atom_sites_solution_primary 'intrinsic phasing'
_audit_creation_date 2019-11-06
_audit_creation_method
;
Olex2 1.2
(compiled 2018.05.29 svn.r3508 for OlexSys, GUI svn.r5506)
;
_cell_angle_alpha 90
_cell_angle_beta 90.626(2)
_cell_angle_gamma 90
_cell_formula_units_Z 4
_cell_length_a 11.6940(2)
_cell_length_b 10.3459(2)
_cell_length_c 20.8452(4)
_cell_measurement_reflns_used 13641
_cell_measurement_temperature 100.01(10)
_cell_measurement_theta_max 30.8400
_cell_measurement_theta_min 2.1800
_cell_volume 2521.81(8)
_computing_cell_refinement 'CrysAlisPro 1.171.40.57a (Rigaku OD, 2019)'
_computing_data_collection 'CrysAlisPro 1.171.40.57a (Rigaku OD, 2019)'
_computing_data_reduction 'CrysAlisPro 1.171.40.57a (Rigaku OD, 2019)'
_computing_molecular_graphics 'Olex2 (Dolomanov et al., 2009)'
_computing_publication_material 'Olex2 (Dolomanov et al., 2009)'
_computing_structure_refinement 'ShelXL (Sheldrick, 2015)'
_computing_structure_solution 'ShelXT (Sheldrick, 2015)'
_diffrn_ambient_environment N~2~
_diffrn_ambient_temperature 100.01(10)
_diffrn_detector 'Hybrid Pixel Array Detector'
_diffrn_detector_area_resol_mean 10.0000
_diffrn_detector_type HyPix
_diffrn_measured_fraction_theta_full 1.000
_diffrn_measured_fraction_theta_max 0.857
_diffrn_measurement_details
;
List of Runs (angles in degrees, time in seconds):

  # Type    Start    End  Width  t~exp~   \w     \q     \k     \f   Frames
--------------------------------------------------------------------------
  1  \w    -68.00   5.00   0.50   23.54    --    5.10 -19.00 -30.00  146
  2  \w     -7.00  19.00   0.50   23.54    --   -5.49 -99.00 -30.00   52
  3  \w    -23.00  28.00   0.50   23.54    --   -5.49 -99.00   0.00  102
  4  \w    -23.00  11.00   0.50   23.54    --   -5.49 -99.00-120.00   68
  5  \w    -69.00   2.00   0.50   23.54    --    5.10 -19.00-150.00  142
  6  \w    -65.00  23.00   0.50   23.54    --    5.10 -77.00 -60.00  176
  7  \w     -6.00  67.00   0.50   23.54    --    5.10  37.00 150.00  146
;
_diffrn_measurement_device 'four-circle diffractometer'
_diffrn_measurement_device_type 'XtaLAB Synergy, Dualflex, HyPix'
_diffrn_measurement_method '\w scans'
_diffrn_orient_matrix_type 'CrysAlisPro convention (1999,Acta A55,543-557)'
_diffrn_orient_matrix_UB_11 -0.0359702000
_diffrn_orient_matrix_UB_12 -0.0415073000
_diffrn_orient_matrix_UB_13 0.0178814000
_diffrn_orient_matrix_UB_21 -0.0462385000
_diffrn_orient_matrix_UB_22 0.0434910000
_diffrn_orient_matrix_UB_23 -0.0046219000
_diffrn_orient_matrix_UB_31 -0.0157492000
_diffrn_orient_matrix_UB_32 -0.0329264000
_diffrn_orient_matrix_UB_33 -0.0285859000
_diffrn_radiation_monochromator mirror
_diffrn_radiation_probe x-ray
_diffrn_radiation_type MoK\a
_diffrn_radiation_wavelength 0.71073
_diffrn_reflns_av_R_equivalents 0.0633
_diffrn_reflns_av_unetI/netI 0.0486
_diffrn_reflns_Laue_measured_fraction_full 1.000
_diffrn_reflns_Laue_measured_fraction_max 0.857
_diffrn_reflns_limit_h_max 16
_diffrn_reflns_limit_h_min -13
_diffrn_reflns_limit_k_max 14
_diffrn_reflns_limit_k_min -14
_diffrn_reflns_limit_l_max 28
_diffrn_reflns_limit_l_min -27
_diffrn_reflns_number 35669
_diffrn_reflns_point_group_measured_fraction_full 1.000
_diffrn_reflns_point_group_measured_fraction_max 0.857
_diffrn_reflns_theta_full 25.242
_diffrn_reflns_theta_max 30.948
_diffrn_reflns_theta_min 1.954
_diffrn_source 'micro-focus sealed X-ray tube'
_diffrn_source_type 'PhotonJet (Mo) X-ray Source'
_exptl_absorpt_coefficient_mu 0.987
_exptl_absorpt_correction_T_max 1.00000
_exptl_absorpt_correction_T_min 0.52018
_exptl_absorpt_correction_type multi-scan
_exptl_absorpt_process_details
;
CrysAlisPro 1.171.40.57a (Rigaku Oxford Diffraction, 2019)
Empirical absorption correction using spherical harmonics,
 implemented in SCALE3 ABSPACK scaling algorithm.
;
_exptl_crystal_colour 'light yellow'
_exptl_crystal_density_diffrn 1.292
_exptl_crystal_description block
_exptl_crystal_F_000 1048
_exptl_crystal_size_max 0.403
_exptl_crystal_size_mid 0.075
_exptl_crystal_size_min 0.036
_refine_diff_density_max 1.241
_refine_diff_density_min -0.936
_refine_diff_density_rms 0.095
_refine_ls_extinction_method none
_refine_ls_goodness_of_fit_ref 1.022
_refine_ls_hydrogen_treatment constr
_refine_ls_matrix_type full
_refine_ls_number_parameters 286
_refine_ls_number_reflns 6853
_refine_ls_number_restraints 0
_refine_ls_restrained_S_all 1.022
_refine_ls_R_factor_all 0.0622
_refine_ls_R_factor_gt 0.0457
_refine_ls_shift/su_max 0.001
_refine_ls_shift/su_mean 0.000
_refine_ls_structure_factor_coef Fsqd
_refine_ls_weighting_details 'w=1/[\s^2^(Fo^2^)+(0.0748P)^2^+0.3062P] where P=(Fo^2^+2Fc^2^)/3'
_refine_ls_weighting_scheme calc
_refine_ls_wR_factor_gt 0.1116
_refine_ls_wR_factor_ref 0.1191
_reflns_Friedel_coverage 0.000
_reflns_number_gt 5463
_reflns_number_total 6853
_reflns_threshold_expression 'I > 2\s(I)'
_cod_data_source_file cm0c01769_si_003.cif
_cod_data_source_block vs_6caacCucl
_cod_database_code 4003615
_shelx_shelxl_version_number 2018/3
_chemical_oxdiff_formula C32H34NCuCl
_chemical_oxdiff_usercomment 'DCM/hexanes, light yellow block'
_shelx_space_group_comment
;
The symmetry employed for this shelxl refinement is uniquely defined
by the following loop, which should always be used as a source of
symmetry information in preference to the above space-group names.
They are only intended as comments.
;
_shelx_estimated_absorpt_t_max 0.965
_shelx_estimated_absorpt_t_min 0.692
_diffrn_oxdiff_digest_frames
;
01ff564e4d9a0a4f9a252d44756ec3b2fe00025b470
;
_reflns_odcompleteness_completeness 99.91
_reflns_odcompleteness_iscentric 1
_reflns_odcompleteness_theta 26.32
_olex2_refinement_description
;
1. Fixed Uiso
 At 1.2 times of:
  All C(H) groups, All C(H,H) groups
 At 1.5 times of:
  All C(H,H,H) groups
2.a Ternary CH refined with riding coordinates:
 C14(H14), C17(H17), C20(H20), C22(H22), C24(H24), C27(H27)
2.b Secondary CH2 refined with riding coordinates:
 C3(H3A,H3B), C4(H4A,H4B), C21(H21A,H21B), C23(H23A,H23B), C25(H25A,H25B),
 C26(H26A,H26B), C28(H28A,H28B)
2.c Aromatic/amide H refined with riding coordinates:
 C10(H10), C11(H11), C12(H12)
2.d Idealised Me refined as rotating group:
 C6(H6A,H6B,H6C), C7(H7A,H7B,H7C), C15(H15A,H15B,H15C), C16(H16A,H16B,H16C),
 C18(H18A,H18B,H18C), C19(H19A,H19B,H19C)
;
_olex2_submission_special_instructions 'No special instructions were received'
_oxdiff_exptl_absorpt_empirical_details
;
Empirical correction (ABSPACK) includes:
- Absorption correction using spherical harmonics
- Frame scaling
;
_oxdiff_exptl_absorpt_empirical_full_max 1.547
_oxdiff_exptl_absorpt_empirical_full_min 0.481

loop_
_space_group_symop_operation_xyz
'x, y, z'
'-x+1/2, y+1/2, -z+1/2'
'-x, -y, -z'
'x-1/2, -y-1/2, z-1/2'

loop_
_atom_site_label
_atom_site_type_symbol
_atom_site_fract_x
_atom_site_fract_y
_atom_site_fract_z
_atom_site_U_iso_or_equiv
_atom_site_adp_type
_atom_site_occupancy
_atom_site_site_symmetry_order
_atom_site_calc_flag
_atom_site_refinement_flags_posn
_atom_site_refinement_flags_adp
_atom_site_refinement_flags_occupancy
_atom_site_disorder_assembly
_atom_site_disorder_group
C1 C 0.68882(15) 0.24041(18) 0.37255(8) 0.0149(3) Uani 1 1 d . . . . .
C2 C 0.60687(15) 0.18221(17) 0.32249(8) 0.0151(3) Uani 1 1 d . . . . .
C3 C 0.66019(17) 0.05268(19) 0.30188(9) 0.0203(4) Uani 1 1 d . . . . .
H3A H 0.613585 0.014185 0.266850 0.024 Uiso 1 1 calc R . . . .
H3B H 0.738131 0.067973 0.285445 0.024 Uiso 1 1 calc R . . . .
C4 C 0.66607(18) -0.03997(19) 0.35783(10) 0.0232(4) Uani 1 1 d . . . . .
H4A H 0.700042 -0.122368 0.343205 0.028 Uiso 1 1 calc R . . . .
H4B H 0.587409 -0.058509 0.372311 0.028 Uiso 1 1 calc R . . . .
C5 C 0.73673(16) 0.01168(17) 0.41505(9) 0.0167(4) Uani 1 1 d . . . . .
C6 C 0.85689(17) -0.04641(19) 0.41259(11) 0.0231(4) Uani 1 1 d . . . . .
H6A H 0.852344 -0.140174 0.418719 0.035 Uiso 1 1 calc GR . . . .
H6B H 0.904523 -0.008456 0.446669 0.035 Uiso 1 1 calc GR . . . .
H6C H 0.890793 -0.027804 0.370806 0.035 Uiso 1 1 calc GR . . . .
C7 C 0.6826(2) -0.03001(19) 0.47811(10) 0.0263(4) Uani 1 1 d . . . . .
H7A H 0.605932 0.007582 0.481237 0.039 Uiso 1 1 calc GR . . . .
H7B H 0.730037 0.000139 0.514148 0.039 Uiso 1 1 calc GR . . . .
H7C H 0.677065 -0.124487 0.479399 0.039 Uiso 1 1 calc GR . . . .
C8 C 0.82402(15) 0.22296(17) 0.45650(8) 0.0148(3) Uani 1 1 d . . . . .
C9 C 0.78461(16) 0.26614(18) 0.51626(9) 0.0168(4) Uani 1 1 d . . . . .
C10 C 0.86339(17) 0.32611(19) 0.55718(9) 0.0202(4) Uani 1 1 d . . . . .
H10 H 0.838899 0.355411 0.597974 0.024 Uiso 1 1 calc R . . . .
C11 C 0.97621(17) 0.34415(19) 0.54003(9) 0.0219(4) Uani 1 1 d . . . . .
H11 H 1.028822 0.383197 0.569174 0.026 Uiso 1 1 calc R . . . .
C12 C 1.01163(16) 0.30481(18) 0.48009(9) 0.0196(4) Uani 1 1 d . . . . .
H12 H 1.088753 0.319095 0.468108 0.024 Uiso 1 1 calc R . . . .
C13 C 0.93737(16) 0.24486(18) 0.43682(9) 0.0167(4) Uani 1 1 d . . . . .
C14 C 0.97981(16) 0.21639(18) 0.36928(9) 0.0185(4) Uani 1 1 d . . . . .
H14 H 0.919085 0.166308 0.346034 0.022 Uiso 1 1 calc R . . . .
C15 C 1.08989(17) 0.1357(2) 0.36947(11) 0.0250(4) Uani 1 1 d . . . . .
H15A H 1.151971 0.185334 0.389599 0.038 Uiso 1 1 calc GR . . . .
H15B H 1.110342 0.114364 0.325250 0.038 Uiso 1 1 calc GR . . . .
H15C H 1.077659 0.055764 0.393694 0.038 Uiso 1 1 calc GR . . . .
C16 C 0.99872(19) 0.3440(2) 0.33290(10) 0.0268(4) Uani 1 1 d . . . . .
H16A H 0.928499 0.395595 0.333772 0.040 Uiso 1 1 calc GR . . . .
H16B H 1.018574 0.325103 0.288315 0.040 Uiso 1 1 calc GR . . . .
H16C H 1.061131 0.392389 0.353451 0.040 Uiso 1 1 calc GR . . . .
C17 C 0.65948(16) 0.26347(19) 0.53652(9) 0.0197(4) Uani 1 1 d . . . . .
H17 H 0.615080 0.212383 0.504029 0.024 Uiso 1 1 calc R . . . .
C18 C 0.6436(2) 0.2002(2) 0.60257(10) 0.0293(5) Uani 1 1 d . . . . .
H18A H 0.671811 0.111024 0.601338 0.044 Uiso 1 1 calc GR . . . .
H18B H 0.562230 0.200086 0.613372 0.044 Uiso 1 1 calc GR . . . .
H18C H 0.686564 0.249047 0.635084 0.044 Uiso 1 1 calc GR . . . .
C19 C 0.61058(19) 0.4012(2) 0.53811(10) 0.0266(4) Uani 1 1 d . . . . .
H19A H 0.652277 0.452356 0.570266 0.040 Uiso 1 1 calc GR . . . .
H19B H 0.529434 0.397753 0.549242 0.040 Uiso 1 1 calc GR . . . .
H19C H 0.618817 0.441306 0.495821 0.040 Uiso 1 1 calc GR . . . .
C20 C 0.48565(15) 0.16644(18) 0.35262(9) 0.0168(4) Uani 1 1 d . . . . .
H20 H 0.491995 0.112087 0.392170 0.020 Uiso 1 1 calc R . . . .
C21 C 0.43423(16) 0.2991(2) 0.37017(9) 0.0202(4) Uani 1 1 d . . . . .
H21A H 0.359359 0.286428 0.390975 0.024 Uiso 1 1 calc R . . . .
H21B H 0.485593 0.343885 0.400999 0.024 Uiso 1 1 calc R . . . .
C22 C 0.41847(18) 0.38278(19) 0.30970(9) 0.0218(4) Uani 1 1 d . . . . .
H22 H 0.384726 0.468105 0.321727 0.026 Uiso 1 1 calc R . . . .
C23 C 0.33866(17) 0.3136(2) 0.26169(9) 0.0228(4) Uani 1 1 d . . . . .
H23A H 0.327709 0.367694 0.222920 0.027 Uiso 1 1 calc R . . . .
H23B H 0.263005 0.299126 0.281292 0.027 Uiso 1 1 calc R . . . .
C24 C 0.39267(17) 0.18322(19) 0.24325(9) 0.0207(4) Uani 1 1 d . . . . .
H24 H 0.342055 0.138050 0.211436 0.025 Uiso 1 1 calc R . . . .
C25 C 0.40520(17) 0.09969(19) 0.30397(9) 0.0204(4) Uani 1 1 d . . . . .
H25A H 0.436503 0.013954 0.292482 0.025 Uiso 1 1 calc R . . . .
H25B H 0.329236 0.086542 0.323429 0.025 Uiso 1 1 calc R . . . .
C26 C 0.51006(17) 0.2075(2) 0.21341(9) 0.0207(4) Uani 1 1 d . . . . .
H26A H 0.501236 0.263847 0.175285 0.025 Uiso 1 1 calc R . . . .
H26B H 0.543542 0.124463 0.199372 0.025 Uiso 1 1 calc R . . . .
C27 C 0.59072(16) 0.27280(18) 0.26290(8) 0.0173(4) Uani 1 1 d . . . . .
H27 H 0.666734 0.288305 0.242769 0.021 Uiso 1 1 calc R . . . .
C28 C 0.53567(17) 0.40377(19) 0.27955(9) 0.0208(4) Uani 1 1 d . . . . .
H28A H 0.585865 0.451422 0.309912 0.025 Uiso 1 1 calc R . . . .
H28B H 0.527046 0.456391 0.240122 0.025 Uiso 1 1 calc R . . . .
Cl1 Cl 0.73532(4) 0.62197(5) 0.39639(3) 0.02898(13) Uani 1 1 d . . . . .
Cu1 Cu 0.71661(2) 0.41984(2) 0.38379(2) 0.01639(9) Uani 1 1 d . . . . .
N1 N 0.74343(13) 0.16050(14) 0.41155(7) 0.0138(3) Uani 1 1 d . . . . .

loop_
_atom_site_aniso_label
_atom_site_aniso_U_11
_atom_site_aniso_U_22
_atom_site_aniso_U_33
_atom_site_aniso_U_23
_atom_site_aniso_U_13
_atom_site_aniso_U_12
C1 0.0161(8) 0.0117(8) 0.0168(8) -0.0021(7) 0.0006(6) -0.0001(7)
C2 0.0163(8) 0.0100(8) 0.0190(8) -0.0016(7) -0.0027(7) -0.0008(6)
C3 0.0222(9) 0.0127(8) 0.0258(9) -0.0067(7) -0.0059(7) 0.0028(7)
C4 0.0258(10) 0.0090(8) 0.0345(11) -0.0031(8) -0.0102(8) 0.0005(8)
C5 0.0197(9) 0.0061(8) 0.0244(9) 0.0012(7) -0.0026(7) 0.0000(7)
C6 0.0211(9) 0.0097(8) 0.0385(11) 0.0008(8) -0.0049(8) 0.0023(7)
C7 0.0359(12) 0.0127(9) 0.0304(10) 0.0039(8) 0.0051(9) -0.0030(8)
C8 0.0176(8) 0.0064(8) 0.0203(8) 0.0018(7) -0.0053(7) -0.0011(6)
C9 0.0204(9) 0.0100(8) 0.0200(8) 0.0047(7) -0.0031(7) 0.0000(7)
C10 0.0247(10) 0.0166(9) 0.0194(9) 0.0000(7) -0.0035(7) -0.0017(8)
C11 0.0247(10) 0.0164(9) 0.0244(9) 0.0010(8) -0.0106(8) -0.0034(8)
C12 0.0165(9) 0.0140(9) 0.0283(9) 0.0040(8) -0.0045(7) -0.0021(7)
C13 0.0185(9) 0.0083(8) 0.0232(9) 0.0038(7) -0.0032(7) 0.0009(7)
C14 0.0174(9) 0.0140(9) 0.0240(9) 0.0025(7) -0.0009(7) -0.0010(7)
C15 0.0176(9) 0.0227(11) 0.0348(11) -0.0014(9) 0.0004(8) 0.0009(8)
C16 0.0282(11) 0.0224(10) 0.0299(10) 0.0072(9) 0.0034(8) -0.0002(8)
C17 0.0211(9) 0.0181(9) 0.0198(8) -0.0001(7) -0.0020(7) -0.0003(7)
C18 0.0304(11) 0.0323(12) 0.0252(10) 0.0050(9) 0.0036(8) -0.0049(9)
C19 0.0285(11) 0.0238(11) 0.0276(10) -0.0033(8) 0.0018(8) 0.0068(9)
C20 0.0170(9) 0.0151(9) 0.0183(8) 0.0026(7) -0.0024(7) -0.0030(7)
C21 0.0186(9) 0.0222(10) 0.0198(9) -0.0032(8) -0.0023(7) 0.0036(8)
C22 0.0247(10) 0.0152(9) 0.0255(10) -0.0022(8) -0.0070(8) 0.0050(8)
C23 0.0211(9) 0.0230(10) 0.0243(9) 0.0019(8) -0.0073(7) 0.0017(8)
C24 0.0224(9) 0.0184(10) 0.0213(9) -0.0009(7) -0.0077(7) -0.0027(8)
C25 0.0199(9) 0.0171(9) 0.0242(9) 0.0002(8) -0.0053(7) -0.0036(7)
C26 0.0265(10) 0.0191(9) 0.0165(8) -0.0015(7) -0.0039(7) -0.0018(8)
C27 0.0198(9) 0.0149(9) 0.0171(8) 0.0008(7) -0.0036(7) -0.0029(7)
C28 0.0264(10) 0.0134(9) 0.0225(9) 0.0023(7) -0.0077(8) -0.0020(7)
Cl1 0.0274(3) 0.0082(2) 0.0511(3) -0.0020(2) -0.0080(2) -0.00274(18)
Cu1 0.01865(13) 0.00695(13) 0.02344(14) 0.00002(8) -0.00558(9) -0.00120(8)
N1 0.0157(7) 0.0078(7) 0.0178(7) -0.0003(6) -0.0019(6) -0.0011(6)

loop_
_atom_type_symbol
_atom_type_description
_atom_type_scat_dispersion_real
_atom_type_scat_dispersion_imag
_atom_type_scat_source
C C 0.0033 0.0016 'International Tables Vol C Tables 4.2.6.8 and 6.1.1.4'
H H 0.0000 0.0000 'International Tables Vol C Tables 4.2.6.8 and 6.1.1.4'
Cl Cl 0.1484 0.1585 'International Tables Vol C Tables 4.2.6.8 and 6.1.1.4'
Cu Cu 0.3201 1.2651 'International Tables Vol C Tables 4.2.6.8 and 6.1.1.4'
N N 0.0061 0.0033 'International Tables Vol C Tables 4.2.6.8 and 6.1.1.4'

loop_
_geom_angle_atom_site_label_1
_geom_angle_atom_site_label_2
_geom_angle_atom_site_label_3
_geom_angle
_geom_angle_site_symmetry_1
_geom_angle_site_symmetry_3
_geom_angle_publ_flag
C2 C1 Cu1 124.96(13) . . ?
N1 C1 C2 117.92(16) . . ?
N1 C1 Cu1 117.11(13) . . ?
C1 C2 C3 106.23(15) . . ?
C1 C2 C20 109.27(14) . . ?
C1 C2 C27 111.97(14) . . ?
C3 C2 C20 113.09(15) . . ?
C3 C2 C27 110.18(15) . . ?
C20 C2 C27 106.19(14) . . ?
C2 C3 H3A 109.5 . . ?
C2 C3 H3B 109.5 . . ?
H3A C3 H3B 108.1 . . ?
C4 C3 C2 110.59(16) . . ?
C4 C3 H3A 109.5 . . ?
C4 C3 H3B 109.5 . . ?
C3 C4 H4A 108.9 . . ?
C3 C4 H4B 108.9 . . ?
C3 C4 C5 113.42(16) . . ?
H4A C4 H4B 107.7 . . ?
C5 C4 H4A 108.9 . . ?
C5 C4 H4B 108.9 . . ?
C4 C5 N1 109.68(15) . . ?
C6 C5 C4 108.86(16) . . ?
C6 C5 N1 110.07(15) . . ?
C7 C5 C4 110.17(17) . . ?
C7 C5 C6 107.91(16) . . ?
C7 C5 N1 110.13(15) . . ?
C5 C6 H6A 109.5 . . ?
C5 C6 H6B 109.5 . . ?
C5 C6 H6C 109.5 . . ?
H6A C6 H6B 109.5 . . ?
H6A C6 H6C 109.5 . . ?
H6B C6 H6C 109.5 . . ?
C5 C7 H7A 109.5 . . ?
C5 C7 H7B 109.5 . . ?
C5 C7 H7C 109.5 . . ?
H7A C7 H7B 109.5 . . ?
H7A C7 H7C 109.5 . . ?
H7B C7 H7C 109.5 . . ?
C9 C8 C13 121.68(17) . . ?
C9 C8 N1 119.34(16) . . ?
C13 C8 N1 118.87(15) . . ?
C8 C9 C17 124.30(16) . . ?
C10 C9 C8 117.56(17) . . ?
C10 C9 C17 117.87(16) . . ?
C9 C10 H10 119.1 . . ?
C11 C10 C9 121.85(18) . . ?
C11 C10 H10 119.1 . . ?
C10 C11 H11 120.3 . . ?
C12 C11 C10 119.34(17) . . ?
C12 C11 H11 120.3 . . ?
C11 C12 H12 119.1 . . ?
C11 C12 C13 121.77(18) . . ?
C13 C12 H12 119.1 . . ?
C8 C13 C14 123.60(16) . . ?
C12 C13 C8 117.71(17) . . ?
C12 C13 C14 118.50(17) . . ?
C13 C14 H14 108.1 . . ?
C13 C14 C15 112.57(16) . . ?
C13 C14 C16 109.80(16) . . ?
C15 C14 H14 108.1 . . ?
C15 C14 C16 110.05(16) . . ?
C16 C14 H14 108.1 . . ?
C14 C15 H15A 109.5 . . ?
C14 C15 H15B 109.5 . . ?
C14 C15 H15C 109.5 . . ?
H15A C15 H15B 109.5 . . ?
H15A C15 H15C 109.5 . . ?
H15B C15 H15C 109.5 . . ?
C14 C16 H16A 109.5 . . ?
C14 C16 H16B 109.5 . . ?
C14 C16 H16C 109.5 . . ?
H16A C16 H16B 109.5 . . ?
H16A C16 H16C 109.5 . . ?
H16B C16 H16C 109.5 . . ?
C9 C17 H17 108.3 . . ?
C9 C17 C18 112.38(16) . . ?
C9 C17 C19 110.32(16) . . ?
C18 C17 H17 108.3 . . ?
C19 C17 H17 108.3 . . ?
C19 C17 C18 109.09(17) . . ?
C17 C18 H18A 109.5 . . ?
C17 C18 H18B 109.5 . . ?
C17 C18 H18C 109.5 . . ?
H18A C18 H18B 109.5 . . ?
H18A C18 H18C 109.5 . . ?
H18B C18 H18C 109.5 . . ?
C17 C19 H19A 109.5 . . ?
C17 C19 H19B 109.5 . . ?
C17 C19 H19C 109.5 . . ?
H19A C19 H19B 109.5 . . ?
H19A C19 H19C 109.5 . . ?
H19B C19 H19C 109.5 . . ?
C2 C20 H20 109.3 . . ?
C21 C20 C2 111.05(15) . . ?
C21 C20 H20 109.3 . . ?
C25 C20 C2 109.39(15) . . ?
C25 C20 H20 109.3 . . ?
C25 C20 C21 108.54(15) . . ?
C20 C21 H21A 109.6 . . ?
C20 C21 H21B 109.6 . . ?
H21A C21 H21B 108.1 . . ?
C22 C21 C20 110.46(15) . . ?
C22 C21 H21A 109.6 . . ?
C22 C21 H21B 109.6 . . ?
C21 C22 H22 109.6 . . ?
C23 C22 C21 109.75(17) . . ?
C23 C22 H22 109.6 . . ?
C28 C22 C21 108.46(16) . . ?
C28 C22 H22 109.6 . . ?
C28 C22 C23 109.81(16) . . ?
C22 C23 H23A 109.9 . . ?
C22 C23 H23B 109.9 . . ?
C22 C23 C24 108.80(16) . . ?
H23A C23 H23B 108.3 . . ?
C24 C23 H23A 109.9 . . ?
C24 C23 H23B 109.9 . . ?
C23 C24 H24 109.5 . . ?
C25 C24 C23 108.81(16) . . ?
C25 C24 H24 109.5 . . ?
C26 C24 C23 109.19(16) . . ?
C26 C24 H24 109.5 . . ?
C26 C24 C25 110.37(16) . . ?
C20 C25 H25A 109.7 . . ?
C20 C25 H25B 109.7 . . ?
C24 C25 C20 110.01(15) . . ?
C24 C25 H25A 109.7 . . ?
C24 C25 H25B 109.7 . . ?
H25A C25 H25B 108.2 . . ?
C24 C26 H26A 109.6 . . ?
C24 C26 H26B 109.6 . . ?
C24 C26 C27 110.08(15) . . ?
H26A C26 H26B 108.2 . . ?
C27 C26 H26A 109.6 . . ?
C27 C26 H26B 109.6 . . ?
C2 C27 H27 109.2 . . ?
C26 C27 C2 109.59(15) . . ?
C26 C27 H27 109.2 . . ?
C28 C27 C2 113.24(15) . . ?
C28 C27 C26 106.32(15) . . ?
C28 C27 H27 109.2 . . ?
C22 C28 C27 110.25(16) . . ?
C22 C28 H28A 109.6 . . ?
C22 C28 H28B 109.6 . . ?
C27 C28 H28A 109.6 . . ?
C27 C28 H28B 109.6 . . ?
H28A C28 H28B 108.1 . . ?
C1 Cu1 Cl1 176.07(6) . . ?
C1 N1 C5 129.03(15) . . ?
C1 N1 C8 114.81(15) . . ?
C8 N1 C5 116.14(13) . . ?

loop_
_geom_bond_atom_site_label_1
_geom_bond_atom_site_label_2
_geom_bond_distance
_geom_bond_site_symmetry_2
_geom_bond_publ_flag
C1 C2 1.532(2) . ?
C1 Cu1 1.8987(18) . ?
C1 N1 1.319(2) . ?
C2 C3 1.541(3) . ?
C2 C20 1.565(2) . ?
C2 C27 1.566(2) . ?
C3 H3A 0.9900 . ?
C3 H3B 0.9900 . ?
C3 C4 1.511(3) . ?
C4 H4A 0.9900 . ?
C4 H4B 0.9900 . ?
C4 C5 1.539(3) . ?
C5 C6 1.530(3) . ?
C5 C7 1.527(3) . ?
C5 N1 1.543(2) . ?
C6 H6A 0.9800 . ?
C6 H6B 0.9800 . ?
C6 H6C 0.9800 . ?
C7 H7A 0.9800 . ?
C7 H7B 0.9800 . ?
C7 H7C 0.9800 . ?
C8 C9 1.406(3) . ?
C8 C13 1.410(3) . ?
C8 N1 1.471(2) . ?
C9 C10 1.394(3) . ?
C9 C17 1.528(3) . ?
C10 H10 0.9500 . ?
C10 C11 1.383(3) . ?
C11 H11 0.9500 . ?
C11 C12 1.382(3) . ?
C12 H12 0.9500 . ?
C12 C13 1.391(3) . ?
C13 C14 1.527(3) . ?
C14 H14 1.0000 . ?
C14 C15 1.534(3) . ?
C14 C16 1.539(3) . ?
C15 H15A 0.9800 . ?
C15 H15B 0.9800 . ?
C15 H15C 0.9800 . ?
C16 H16A 0.9800 . ?
C16 H16B 0.9800 . ?
C16 H16C 0.9800 . ?
C17 H17 1.0000 . ?
C17 C18 1.538(3) . ?
C17 C19 1.536(3) . ?
C18 H18A 0.9800 . ?
C18 H18B 0.9800 . ?
C18 H18C 0.9800 . ?
C19 H19A 0.9800 . ?
C19 H19B 0.9800 . ?
C19 H19C 0.9800 . ?
C20 H20 1.0000 . ?
C20 C21 1.544(3) . ?
C20 C25 1.539(3) . ?
C21 H21A 0.9900 . ?
C21 H21B 0.9900 . ?
C21 C22 1.539(3) . ?
C22 H22 1.0000 . ?
C22 C23 1.537(3) . ?
C22 C28 1.530(3) . ?
C23 H23A 0.9900 . ?
C23 H23B 0.9900 . ?
C23 C24 1.540(3) . ?
C24 H24 1.0000 . ?
C24 C25 1.538(3) . ?
C24 C26 1.534(3) . ?
C25 H25A 0.9900 . ?
C25 H25B 0.9900 . ?
C26 H26A 0.9900 . ?
C26 H26B 0.9900 . ?
C26 C27 1.546(3) . ?
C27 H27 1.0000 . ?
C27 C28 1.541(3) . ?
C28 H28A 0.9900 . ?
C28 H28B 0.9900 . ?
Cl1 Cu1 2.1187(5) . ?

loop_
_geom_torsion_atom_site_label_1
_geom_torsion_atom_site_label_2
_geom_torsion_atom_site_label_3
_geom_torsion_atom_site_label_4
_geom_torsion
_geom_torsion_site_symmetry_1
_geom_torsion_site_symmetry_2
_geom_torsion_site_symmetry_3
_geom_torsion_site_symmetry_4
_geom_torsion_publ_flag
C1 C2 C3 C4 63.74(19) . . . . ?
C1 C2 C20 C21 63.95(18) . . . . ?
C1 C2 C20 C25 -176.26(15) . . . . ?
C1 C2 C27 C26 178.47(15) . . . . ?
C1 C2 C27 C28 -63.0(2) . . . . ?
C2 C1 N1 C5 -0.5(3) . . . . ?
C2 C1 N1 C8 177.63(14) . . . . ?
C2 C3 C4 C5 -59.0(2) . . . . ?
C2 C20 C21 C22 61.9(2) . . . . ?
C2 C20 C25 C24 -61.4(2) . . . . ?
C2 C27 C28 C22 -58.8(2) . . . . ?
C3 C2 C20 C21 -177.95(15) . . . . ?
C3 C2 C20 C25 -58.2(2) . . . . ?
C3 C2 C27 C26 60.47(19) . . . . ?
C3 C2 C27 C28 178.99(15) . . . . ?
C3 C4 C5 C6 -98.55(19) . . . . ?
C3 C4 C5 C7 143.31(18) . . . . ?
C3 C4 C5 N1 21.9(2) . . . . ?
C4 C5 N1 C1 8.1(2) . . . . ?
C4 C5 N1 C8 -169.96(16) . . . . ?
C6 C5 N1 C1 127.88(19) . . . . ?
C6 C5 N1 C8 -50.2(2) . . . . ?
C7 C5 N1 C1 -113.3(2) . . . . ?
C7 C5 N1 C8 68.6(2) . . . . ?
C8 C9 C10 C11 0.6(3) . . . . ?
C8 C9 C17 C18 129.65(19) . . . . ?
C8 C9 C17 C19 -108.4(2) . . . . ?
C8 C13 C14 C15 -129.64(19) . . . . ?
C8 C13 C14 C16 107.4(2) . . . . ?
C9 C8 C13 C12 3.5(3) . . . . ?
C9 C8 C13 C14 -171.45(17) . . . . ?
C9 C8 N1 C1 88.6(2) . . . . ?
C9 C8 N1 C5 -93.07(19) . . . . ?
C9 C10 C11 C12 1.7(3) . . . . ?
C10 C9 C17 C18 -56.6(2) . . . . ?
C10 C9 C17 C19 65.4(2) . . . . ?
C10 C11 C12 C13 -1.4(3) . . . . ?
C11 C12 C13 C8 -1.1(3) . . . . ?
C11 C12 C13 C14 174.05(17) . . . . ?
C12 C13 C14 C15 55.5(2) . . . . ?
C12 C13 C14 C16 -67.5(2) . . . . ?
C13 C8 C9 C10 -3.2(3) . . . . ?
C13 C8 C9 C17 170.63(17) . . . . ?
C13 C8 N1 C1 -87.7(2) . . . . ?
C13 C8 N1 C5 90.71(19) . . . . ?
C17 C9 C10 C11 -173.66(17) . . . . ?
C20 C2 C3 C4 -56.1(2) . . . . ?
C20 C2 C27 C26 -62.34(18) . . . . ?
C20 C2 C27 C28 56.18(19) . . . . ?
C20 C21 C22 C23 59.3(2) . . . . ?
C20 C21 C22 C28 -60.7(2) . . . . ?
C21 C20 C25 C24 59.9(2) . . . . ?
C21 C22 C23 C24 -60.2(2) . . . . ?
C21 C22 C28 C27 58.4(2) . . . . ?
C22 C23 C24 C25 61.3(2) . . . . ?
C22 C23 C24 C26 -59.2(2) . . . . ?
C23 C22 C28 C27 -61.5(2) . . . . ?
C23 C24 C25 C20 -61.9(2) . . . . ?
C23 C24 C26 C27 62.2(2) . . . . ?
C24 C26 C27 C2 60.6(2) . . . . ?
C24 C26 C27 C28 -62.12(19) . . . . ?
C25 C20 C21 C22 -58.4(2) . . . . ?
C25 C24 C26 C27 -57.3(2) . . . . ?
C26 C24 C25 C20 57.9(2) . . . . ?
C26 C27 C28 C22 61.61(19) . . . . ?
C27 C2 C3 C4 -174.78(15) . . . . ?
C27 C2 C20 C21 -56.99(18) . . . . ?
C27 C2 C20 C25 62.79(18) . . . . ?
C28 C22 C23 C24 59.0(2) . . . . ?
Cu1 C1 C2 C3 146.37(13) . . . . ?
Cu1 C1 C2 C20 -91.32(17) . . . . ?
Cu1 C1 C2 C27 26.0(2) . . . . ?
Cu1 C1 N1 C5 178.65(13) . . . . ?
Cu1 C1 N1 C8 -3.23(19) . . . . ?
N1 C1 C2 C3 -34.6(2) . . . . ?
N1 C1 C2 C20 87.75(18) . . . . ?
N1 C1 C2 C27 -154.89(15) . . . . ?
N1 C8 C9 C10 -179.30(16) . . . . ?
N1 C8 C9 C17 -5.5(3) . . . . ?
N1 C8 C13 C12 179.60(16) . . . . ?
N1 C8 C13 C14 4.7(3) . . . . ?
